data_7016424
loop_
_publ_author_name
'Murtaza, Ghulam'
'Badshah, Amin'
'Said, Muhammad'
'Khan, Hizbullah'
'Khan, Ajmal'
'Khan, Samreen'
'Siddiq, Sadia'
'Choudhary, M. Iqbal'
'Boudreau, Jos\'ee'
'Fontaine, Fr\'ed\'eric-Georges'

_publ_section_title
;
 Urease inhibition and anti-leishmanial assay of substituted
 benzoylguanidines and their copper(ii) complexes.
;
_journal_issue 36
_journal_name_full 'Dalton transactions (Cambridge, England : 2003)'
_journal_page_first 9202
_journal_page_last 9211
_journal_paper_doi 10.1039/c1dt10464k
_journal_volume 40
_journal_year 2011
_chemical_formula_sum 'C17 H18 Cl N3 O'
_chemical_formula_weight 315.79
_chemical_name_systematic
;

?

;
_space_group_IT_number 14
_symmetry_cell_setting monoclinic
_symmetry_space_group_name_Hall '-P 2yn'
_symmetry_space_group_name_H-M 'P 1 21/n 1'
_atom_sites_solution_hydrogens geom
_atom_sites_solution_primary direct
_atom_sites_solution_secondary difmap
_audit_creation_method SHELXL-97
_cell_angle_alpha 90.00
_cell_angle_beta 98.910(2)
_cell_angle_gamma 90.00
_cell_formula_units_Z 8
_cell_length_a 13.5978(19)
_cell_length_b 11.6143(16)
_cell_length_c 20.150(3)
_cell_measurement_reflns_used 2668
_cell_measurement_temperature 296(2)
_cell_measurement_theta_max 20.37
_cell_measurement_theta_min 2.32
_cell_volume 3143.9(8)
_computing_cell_refinement 'APEX 2 (Bruker, 2005b)'
_computing_data_collection 'APEX 2 (Bruker, 2005b)'
_computing_data_reduction 'SAINT (Bruker, 2003)'
_computing_molecular_graphics 'SHELXTL (Bruker, 2001)'
_computing_publication_material 'SHELXTL (Bruker, 2001)'
_computing_structure_refinement 'SHELXL-97 (Sheldrick, 1997)'
_computing_structure_solution 'SHELXS-97 (Sheldrick, 1990)'
_diffrn_ambient_temperature 296(2)
_diffrn_measured_fraction_theta_full 1.000
_diffrn_measured_fraction_theta_max 1.000
_diffrn_measurement_device_type 'Bruker Smart APEX II CCD'
_diffrn_measurement_method \w
_diffrn_radiation_monochromator graphite
_diffrn_radiation_source 'fine-focus sealed tube'
_diffrn_radiation_type MoK\a
_diffrn_radiation_wavelength 0.71073
_diffrn_reflns_av_R_equivalents 0.0805
_diffrn_reflns_av_sigmaI/netI 0.0584
_diffrn_reflns_limit_h_max 15
_diffrn_reflns_limit_h_min -15
_diffrn_reflns_limit_k_max 13
_diffrn_reflns_limit_k_min -13
_diffrn_reflns_limit_l_max 23
_diffrn_reflns_limit_l_min -23
_diffrn_reflns_number 28021
_diffrn_reflns_theta_full 24.00
_diffrn_reflns_theta_max 24.00
_diffrn_reflns_theta_min 1.69
_exptl_absorpt_coefficient_mu 0.248
_exptl_absorpt_correction_T_max 0.9901
_exptl_absorpt_correction_T_min 0.9428
_exptl_absorpt_correction_type integration
_exptl_absorpt_process_details 'XPREP (Bruker, 2005a)'
_exptl_crystal_colour colourless
_exptl_crystal_density_diffrn 1.334
_exptl_crystal_density_method 'not measured'
_exptl_crystal_description Block
_exptl_crystal_F_000 1328
_exptl_crystal_size_max 0.24
_exptl_crystal_size_mid 0.10
_exptl_crystal_size_min 0.04
_refine_diff_density_max 0.392
_refine_diff_density_min -0.274
_refine_diff_density_rms 0.052
_refine_ls_extinction_method none
_refine_ls_goodness_of_fit_ref 1.008
_refine_ls_hydrogen_treatment mixed
_refine_ls_matrix_type full
_refine_ls_number_parameters 417
_refine_ls_number_reflns 4938
_refine_ls_number_restraints 0
_refine_ls_restrained_S_all 1.008
_refine_ls_R_factor_all 0.1000
_refine_ls_R_factor_gt 0.0495
_refine_ls_shift/su_max 0.001
_refine_ls_shift/su_mean 0.000
_refine_ls_structure_factor_coef Fsqd
_refine_ls_weighting_details 'calc w=1/[\s^2^(Fo^2^)+(0.0620P)^2^+0.4651P] where P=(Fo^2^+2Fc^2^)/3'
_refine_ls_weighting_scheme calc
_refine_ls_wR_factor_gt 0.1075
_refine_ls_wR_factor_ref 0.1339
_reflns_number_gt 2967
_reflns_number_total 4938
_reflns_threshold_expression >2sigma(I)
_cod_data_source_file c1dt10464k.txt
_cod_data_source_block bad002
_cod_depositor_comments
;
The following automatic conversions were performed:

'_symmetry_cell_setting' value 'Monoclinic' changed to 'monoclinic'
according to /home/saulius/struct/CIF-dictionaries/cif_core.dic
dictionary named 'cif_core.dic' version 2.4.1 from 2010-06-29.

Automatic conversion script
Id: cif_fix_values 1715 2011-07-08 13:25:40Z adriana 
;
_cod_original_cell_volume 3143.8(8)
_cod_original_sg_symbol_H-M P2(1)/n
_cod_database_code 7016424

loop_
_symmetry_equiv_pos_as_xyz
'x, y, z'
'-x+1/2, y+1/2, -z+1/2'
'-x, -y, -z'
'x-1/2, -y-1/2, z-1/2'

loop_
_atom_site_label
_atom_site_type_symbol
_atom_site_fract_x
_atom_site_fract_y
_atom_site_fract_z
_atom_site_U_iso_or_equiv
_atom_site_adp_type
_atom_site_occupancy
_atom_site_symmetry_multiplicity
_atom_site_calc_flag
_atom_site_refinement_flags
Cl1 Cl 0.76485(7) 0.46569(8) 0.07431(4) 0.0546(3) Uani 1 1 d .
Cl2 Cl 0.89329(7) 0.02267(8) 0.91763(4) 0.0557(3) Uani 1 1 d .
C7 C 0.8253(2) 0.1944(3) 0.70446(17) 0.0337(8) Uani 1 1 d .
C8 C 0.8021(2) -0.0046(3) 0.70663(16) 0.0341(8) Uani 1 1 d .
C9 C 0.8895(2) -0.1109(3) 0.80752(17) 0.0365(8) Uani 1 1 d .
C2 C 0.8802(2) 0.3957(3) 0.68583(17) 0.0406(8) Uani 1 1 d .
H2 H 0.8920 0.4055 0.7322 0.049 Uiso 1 1 calc R
C1 C 0.8437(2) 0.2910(3) 0.65863(16) 0.0328(8) Uani 1 1 d .
C10 C 0.9183(2) -0.1027(3) 0.87625(17) 0.0394(8) Uani 1 1 d .
C6 C 0.8266(2) 0.2792(3) 0.58934(17) 0.0415(8) Uani 1 1 d .
H6 H 0.8032 0.2094 0.5705 0.050 Uiso 1 1 calc R
C3 C 0.8989(2) 0.4849(3) 0.64453(19) 0.0476(9) Uani 1 1 d .
H3 H 0.9236 0.5543 0.6632 0.057 Uiso 1 1 calc R
C14 C 0.9133(2) -0.2132(3) 0.77681(17) 0.0438(9) Uani 1 1 d .
H14 H 0.8960 -0.2218 0.7306 0.053 Uiso 1 1 calc R
C15 C 0.7224(2) -0.1018(3) 0.60358(15) 0.0398(8) Uani 1 1 d .
H15 H 0.7559 -0.0429 0.5804 0.048 Uiso 1 1 calc R
C12 C 0.9897(3) -0.2903(3) 0.8826(2) 0.0556(10) Uani 1 1 d .
H12 H 1.0226 -0.3501 0.9076 0.067 Uiso 1 1 calc R
C13 C 0.9621(3) -0.3009(3) 0.8142(2) 0.0531(10) Uani 1 1 d .
H13 H 0.9766 -0.3685 0.7930 0.064 Uiso 1 1 calc R
C11 C 0.9679(2) -0.1899(3) 0.91344(18) 0.0501(10) Uani 1 1 d .
H11 H 0.9868 -0.1810 0.9595 0.060 Uiso 1 1 calc R
C4 C 0.8815(3) 0.4720(3) 0.57623(19) 0.0495(9) Uani 1 1 d .
H4 H 0.8949 0.5323 0.5486 0.059 Uiso 1 1 calc R
C17 C 0.7453(3) -0.2176(3) 0.57682(18) 0.0625(11) Uani 1 1 d .
H17A H 0.8161 -0.2273 0.5812 0.094 Uiso 1 1 calc R
H17B H 0.7166 -0.2229 0.5303 0.094 Uiso 1 1 calc R
H17C H 0.7179 -0.2767 0.6018 0.094 Uiso 1 1 calc R
C5 C 0.8436(3) 0.3687(3) 0.54803(18) 0.0494(9) Uani 1 1 d .
H5 H 0.8298 0.3604 0.5016 0.059 Uiso 1 1 calc R
C16 C 0.6128(3) -0.0769(4) 0.5919(2) 0.0804(14) Uani 1 1 d .
H16A H 0.5787 -0.1342 0.6141 0.121 Uiso 1 1 calc R
H16B H 0.5885 -0.0784 0.5446 0.121 Uiso 1 1 calc R
H16C H 0.6011 -0.0023 0.6096 0.121 Uiso 1 1 calc R
O1 O 0.83289(16) 0.21270(17) 0.76624(11) 0.0428(6) Uani 1 1 d .
N1 N 0.80112(18) 0.0940(2) 0.67282(12) 0.0342(6) Uani 1 1 d .
N2 N 0.8454(2) -0.0156(2) 0.77193(14) 0.0378(7) Uani 1 1 d .
N3 N 0.7623(2) -0.0974(3) 0.67460(14) 0.0421(7) Uani 1 1 d .
C57 C 0.8480(2) 0.2927(2) 0.28601(16) 0.0322(7) Uani 1 1 d .
C59 C 0.8523(2) 0.5970(3) 0.17774(15) 0.0339(8) Uani 1 1 d .
C58 C 0.8395(2) 0.4930(3) 0.28519(16) 0.0328(8) Uani 1 1 d .
C52 C 0.9411(2) 0.2038(3) 0.39134(16) 0.0423(8) Uani 1 1 d .
H52 H 0.9373 0.2735 0.4135 0.051 Uiso 1 1 calc R
C51 C 0.8980(2) 0.1937(3) 0.32495(15) 0.0329(8) Uani 1 1 d .
C65 C 0.8318(2) 0.5925(3) 0.39232(15) 0.0360(8) Uani 1 1 d .
H65 H 0.8717 0.5275 0.4125 0.043 Uiso 1 1 calc R
C67 C 0.8819(3) 0.7036(3) 0.41812(17) 0.0474(9) Uani 1 1 d .
H67A H 0.9487 0.7050 0.4082 0.071 Uiso 1 1 calc R
H67B H 0.8834 0.7085 0.4658 0.071 Uiso 1 1 calc R
H67C H 0.8454 0.7677 0.3967 0.071 Uiso 1 1 calc R
C64 C 0.9009(2) 0.6968(3) 0.20268(17) 0.0415(8) Uani 1 1 d .
H64 H 0.9237 0.7035 0.2485 0.050 Uiso 1 1 calc R
C56 C 0.9044(2) 0.0877(3) 0.29344(16) 0.0387(8) Uani 1 1 d .
H56 H 0.8749 0.0784 0.2489 0.046 Uiso 1 1 calc R
C60 C 0.8232(2) 0.5895(3) 0.10884(16) 0.0381(8) Uani 1 1 d .
C61 C 0.8399(3) 0.6781(3) 0.06649(17) 0.0478(9) Uani 1 1 d .
H61 H 0.8205 0.6705 0.0204 0.057 Uiso 1 1 calc R
C62 C 0.8850(3) 0.7775(3) 0.09219(19) 0.0506(9) Uani 1 1 d .
H62 H 0.8948 0.8383 0.0639 0.061 Uiso 1 1 calc R
C54 C 0.9965(3) 0.0083(3) 0.39323(19) 0.0491(9) Uani 1 1 d .
H54 H 1.0297 -0.0534 0.4161 0.059 Uiso 1 1 calc R
C63 C 0.9155(3) 0.7860(3) 0.16005(19) 0.0491(9) Uani 1 1 d .
H63 H 0.9466 0.8531 0.1777 0.059 Uiso 1 1 calc R
C55 C 0.9538(3) -0.0035(3) 0.32741(18) 0.0451(9) Uani 1 1 d .
H55 H 0.9582 -0.0734 0.3055 0.054 Uiso 1 1 calc R
C53 C 0.9902(3) 0.1115(3) 0.42535(18) 0.0516(10) Uani 1 1 d .
H53 H 1.0188 0.1196 0.4701 0.062 Uiso 1 1 calc R
C66 C 0.7275(3) 0.5828(3) 0.41023(18) 0.0548(10) Uani 1 1 d .
H66A H 0.6885 0.6477 0.3922 0.082 Uiso 1 1 calc R
H66B H 0.7314 0.5815 0.4582 0.082 Uiso 1 1 calc R
H66C H 0.6969 0.5131 0.3916 0.082 Uiso 1 1 calc R
O51 O 0.80201(17) 0.27612(17) 0.22829(11) 0.0422(6) Uani 1 1 d .
N51 N 0.85786(18) 0.3945(2) 0.31841(12) 0.0337(6) Uani 1 1 d .
N52 N 0.8372(2) 0.5009(2) 0.21752(14) 0.0370(7) Uani 1 1 d .
N53 N 0.8279(2) 0.5884(2) 0.31995(14) 0.0359(7) Uani 1 1 d .
H40 H 0.853(2) 0.047(3) 0.7936(15) 0.034(10) Uiso 1 1 d .
H90 H 0.823(3) 0.437(3) 0.1953(18) 0.067(13) Uiso 1 1 d .
H91 H 0.803(2) 0.643(3) 0.2976(15) 0.035(10) Uiso 1 1 d .
H41 H 0.749(2) -0.154(3) 0.6972(16) 0.049(11) Uiso 1 1 d .

loop_
_atom_site_aniso_label
_atom_site_aniso_U_11
_atom_site_aniso_U_22
_atom_site_aniso_U_33
_atom_site_aniso_U_23
_atom_site_aniso_U_13
_atom_site_aniso_U_12
Cl1 0.0621(6) 0.0604(6) 0.0403(5) -0.0086(5) 0.0048(4) -0.0100(5)
Cl2 0.0617(6) 0.0596(6) 0.0440(6) -0.0070(5) 0.0021(4) 0.0066(5)
C7 0.0266(18) 0.0328(19) 0.041(2) -0.0011(16) 0.0021(15) 0.0023(14)
C8 0.0324(18) 0.037(2) 0.035(2) -0.0041(16) 0.0118(15) -0.0017(15)
C9 0.0311(19) 0.0321(19) 0.047(2) 0.0055(17) 0.0092(16) 0.0010(15)
C2 0.039(2) 0.035(2) 0.047(2) -0.0012(17) 0.0022(16) 0.0042(15)
C1 0.0243(17) 0.0309(18) 0.043(2) 0.0009(15) 0.0056(14) 0.0040(14)
C10 0.0339(19) 0.041(2) 0.044(2) 0.0040(17) 0.0094(16) -0.0010(15)
C6 0.043(2) 0.035(2) 0.045(2) 0.0015(17) 0.0035(17) 0.0011(15)
C3 0.043(2) 0.032(2) 0.066(3) -0.0003(18) 0.0041(19) -0.0042(16)
C14 0.042(2) 0.045(2) 0.046(2) -0.0008(18) 0.0109(17) 0.0000(17)
C15 0.055(2) 0.0340(19) 0.0312(19) -0.0009(16) 0.0083(16) -0.0069(16)
C12 0.047(2) 0.048(2) 0.070(3) 0.014(2) 0.004(2) 0.0053(18)
C13 0.048(2) 0.042(2) 0.071(3) 0.005(2) 0.014(2) 0.0088(18)
C11 0.041(2) 0.058(3) 0.050(2) 0.012(2) 0.0026(17) -0.0010(18)
C4 0.048(2) 0.041(2) 0.061(3) 0.010(2) 0.0100(19) -0.0001(17)
C17 0.095(3) 0.044(2) 0.052(2) -0.0082(19) 0.021(2) -0.002(2)
C5 0.054(2) 0.049(2) 0.044(2) 0.0053(18) 0.0053(18) 0.0024(18)
C16 0.059(3) 0.116(4) 0.062(3) -0.011(3) -0.005(2) 0.024(3)
O1 0.0567(16) 0.0344(13) 0.0369(14) -0.0054(11) 0.0065(11) 0.0014(11)
N1 0.0347(16) 0.0310(16) 0.0372(16) 0.0003(13) 0.0062(12) -0.0004(12)
N2 0.0452(18) 0.0309(17) 0.0374(18) -0.0043(15) 0.0064(14) 0.0003(14)
N3 0.059(2) 0.0318(17) 0.0356(18) 0.0016(15) 0.0075(14) -0.0063(15)
C57 0.0325(19) 0.0295(18) 0.036(2) -0.0008(15) 0.0091(15) -0.0049(14)
C59 0.0305(18) 0.0354(19) 0.037(2) 0.0038(16) 0.0076(15) 0.0059(15)
C58 0.0289(18) 0.034(2) 0.035(2) -0.0041(15) 0.0014(14) -0.0013(14)
C52 0.052(2) 0.0326(19) 0.043(2) 0.0009(16) 0.0098(17) 0.0023(16)
C51 0.0304(18) 0.0299(18) 0.040(2) 0.0005(15) 0.0108(15) -0.0038(14)
C65 0.045(2) 0.0292(18) 0.033(2) 0.0001(15) 0.0032(15) 0.0034(15)
C67 0.057(2) 0.040(2) 0.043(2) -0.0045(17) 0.0013(17) -0.0014(17)
C64 0.042(2) 0.039(2) 0.044(2) 0.0002(17) 0.0091(16) -0.0010(16)
C56 0.037(2) 0.0360(19) 0.043(2) -0.0031(17) 0.0084(16) -0.0022(15)
C60 0.0341(19) 0.043(2) 0.037(2) -0.0004(17) 0.0056(15) 0.0028(15)
C61 0.043(2) 0.063(3) 0.038(2) 0.0056(19) 0.0070(17) 0.0097(19)
C62 0.058(2) 0.045(2) 0.051(3) 0.0127(19) 0.0148(19) 0.0033(19)
C54 0.047(2) 0.036(2) 0.064(3) 0.0087(19) 0.0091(19) 0.0039(16)
C63 0.051(2) 0.041(2) 0.058(3) 0.0007(19) 0.0152(19) -0.0054(17)
C55 0.049(2) 0.030(2) 0.057(2) -0.0028(17) 0.0135(19) 0.0023(16)
C53 0.061(3) 0.046(2) 0.047(2) 0.0043(19) 0.0029(19) 0.0007(19)
C66 0.058(3) 0.056(2) 0.053(2) 0.0003(19) 0.0175(19) -0.0085(19)
O51 0.0499(15) 0.0336(13) 0.0407(15) -0.0031(11) -0.0003(12) -0.0047(11)
N51 0.0374(16) 0.0235(14) 0.0409(16) -0.0007(13) 0.0080(12) -0.0004(11)
N52 0.0468(18) 0.0317(17) 0.0328(17) -0.0008(13) 0.0072(13) -0.0013(13)
N53 0.0455(18) 0.0273(16) 0.0344(17) 0.0036(14) 0.0046(13) 0.0084(13)

loop_
_atom_type_symbol
_atom_type_description
_atom_type_scat_dispersion_real
_atom_type_scat_dispersion_imag
_atom_type_scat_source
C C 0.0033 0.0016 'International Tables Vol C Tables 4.2.6.8 and 6.1.1.4'
H H 0.0000 0.0000 'International Tables Vol C Tables 4.2.6.8 and 6.1.1.4'
N N 0.0061 0.0033 'International Tables Vol C Tables 4.2.6.8 and 6.1.1.4'
O O 0.0106 0.0060 'International Tables Vol C Tables 4.2.6.8 and 6.1.1.4'
Cl Cl 0.1484 0.1585 'International Tables Vol C Tables 4.2.6.8 and 6.1.1.4'

loop_
_geom_angle_atom_site_label_1
_geom_angle_atom_site_label_2
_geom_angle_atom_site_label_3
_geom_angle
O1 C7 N1 126.5(3)
O1 C7 C1 119.4(3)
N1 C7 C1 114.1(3)
N3 C8 N1 118.6(3)
N3 C8 N2 118.4(3)
N1 C8 N2 122.9(3)
C10 C9 C14 116.8(3)
C10 C9 N2 119.4(3)
C14 C9 N2 123.6(3)
C3 C2 C1 120.4(3)
C3 C2 H2 119.8
C1 C2 H2 119.8
C6 C1 C2 118.5(3)
C6 C1 C7 121.9(3)
C2 C1 C7 119.6(3)
C11 C10 C9 122.4(3)
C11 C10 Cl2 118.2(3)
C9 C10 Cl2 119.5(2)
C5 C6 C1 121.2(3)
C5 C6 H6 119.4
C1 C6 H6 119.4
C4 C3 C2 120.4(3)
C4 C3 H3 119.8
C2 C3 H3 119.8
C13 C14 C9 120.7(3)
C13 C14 H14 119.6
C9 C14 H14 119.6
N3 C15 C16 111.1(3)
N3 C15 C17 108.6(3)
C16 C15 C17 111.9(3)
N3 C15 H15 108.4
C16 C15 H15 108.4
C17 C15 H15 108.4
C11 C12 C13 118.9(3)
C11 C12 H12 120.5
C13 C12 H12 120.5
C14 C13 C12 121.1(4)
C14 C13 H13 119.5
C12 C13 H13 119.5
C10 C11 C12 120.1(3)
C10 C11 H11 120.0
C12 C11 H11 120.0
C3 C4 C5 120.0(3)
C3 C4 H4 120.0
C5 C4 H4 120.0
C15 C17 H17A 109.5
C15 C17 H17B 109.5
H17A C17 H17B 109.5
C15 C17 H17C 109.5
H17A C17 H17C 109.5
H17B C17 H17C 109.5
C6 C5 C4 119.4(3)
C6 C5 H5 120.3
C4 C5 H5 120.3
C15 C16 H16A 109.5
C15 C16 H16B 109.5
H16A C16 H16B 109.5
C15 C16 H16C 109.5
H16A C16 H16C 109.5
H16B C16 H16C 109.5
C8 N1 C7 121.4(3)
C8 N2 C9 130.9(3)
C8 N2 H40 115(2)
C9 N2 H40 114(2)
C8 N3 C15 124.7(3)
C8 N3 H41 119(2)
C15 N3 H41 116(2)
O51 C57 N51 125.9(3)
O51 C57 C51 119.4(3)
N51 C57 C51 114.7(3)
C60 C59 C64 117.5(3)
C60 C59 N52 118.4(3)
C64 C59 N52 124.0(3)
N51 C58 N53 118.6(3)
N51 C58 N52 122.4(3)
N53 C58 N52 118.9(3)
C51 C52 C53 120.8(3)
C51 C52 H52 119.6
C53 C52 H52 119.6
C52 C51 C56 118.0(3)
C52 C51 C57 122.2(3)
C56 C51 C57 119.7(3)
N53 C65 C67 108.5(3)
N53 C65 C66 110.3(3)
C67 C65 C66 111.6(3)
N53 C65 H65 108.8
C67 C65 H65 108.8
C66 C65 H65 108.8
C65 C67 H67A 109.5
C65 C67 H67B 109.5
H67A C67 H67B 109.5
C65 C67 H67C 109.5
H67A C67 H67C 109.5
H67B C67 H67C 109.5
C63 C64 C59 120.5(3)
C63 C64 H64 119.7
C59 C64 H64 119.7
C55 C56 C51 120.8(3)
C55 C56 H56 119.6
C51 C56 H56 119.6
C61 C60 C59 121.6(3)
C61 C60 Cl1 118.7(3)
C59 C60 Cl1 119.7(3)
C62 C61 C60 120.1(3)
C62 C61 H61 119.9
C60 C61 H61 119.9
C63 C62 C61 119.1(3)
C63 C62 H62 120.4
C61 C62 H62 120.4
C55 C54 C53 119.8(3)
C55 C54 H54 120.1
C53 C54 H54 120.1
C62 C63 C64 121.1(3)
C62 C63 H63 119.5
C64 C63 H63 119.5
C54 C55 C56 120.3(3)
C54 C55 H55 119.8
C56 C55 H55 119.8
C54 C53 C52 120.2(3)
C54 C53 H53 119.9
C52 C53 H53 119.9
C65 C66 H66A 109.5
C65 C66 H66B 109.5
H66A C66 H66B 109.5
C65 C66 H66C 109.5
H66A C66 H66C 109.5
H66B C66 H66C 109.5
C58 N51 C57 121.0(3)
C58 N52 C59 129.8(3)
C58 N52 H90 115(2)
C59 N52 H90 115(2)
C58 N53 C65 124.5(3)
C58 N53 H91 115(2)
C65 N53 H91 118(2)

loop_
_geom_bond_atom_site_label_1
_geom_bond_atom_site_label_2
_geom_bond_distance
Cl1 C60 1.735(3)
Cl2 C10 1.738(3)
C7 O1 1.251(4)
C7 N1 1.345(4)
C7 C1 1.498(4)
C8 N3 1.328(4)
C8 N1 1.332(4)
C8 N2 1.362(4)
C9 C10 1.383(4)
C9 C14 1.400(4)
C9 N2 1.402(4)
C2 C3 1.376(4)
C2 C1 1.394(4)
C2 H2 0.9300
C1 C6 1.386(4)
C10 C11 1.373(4)
C6 C5 1.374(4)
C6 H6 0.9300
C3 C4 1.368(5)
C3 H3 0.9300
C14 C13 1.375(5)
C14 H14 0.9300
C15 N3 1.451(4)
C15 C16 1.499(5)
C15 C17 1.500(4)
C15 H15 0.9800
C12 C11 1.375(5)
C12 C13 1.377(5)
C12 H12 0.9300
C13 H13 0.9300
C11 H11 0.9300
C4 C5 1.391(5)
C4 H4 0.9300
C17 H17A 0.9600
C17 H17B 0.9600
C17 H17C 0.9600
C5 H5 0.9300
C16 H16A 0.9600
C16 H16B 0.9600
C16 H16C 0.9600
N2 H40 0.85(3)
N3 H41 0.84(3)
C57 O51 1.247(3)
C57 N51 1.347(4)
C57 C51 1.496(4)
C59 C60 1.386(4)
C59 C64 1.389(4)
C59 N52 1.408(4)
C58 N51 1.330(4)
C58 N53 1.333(4)
C58 N52 1.362(4)
C52 C51 1.380(4)
C52 C53 1.386(4)
C52 H52 0.9300
C51 C56 1.394(4)
C65 N53 1.452(4)
C65 C67 1.513(4)
C65 C66 1.520(4)
C65 H65 0.9800
C67 H67A 0.9600
C67 H67B 0.9600
C67 H67C 0.9600
C64 C63 1.380(4)
C64 H64 0.9300
C56 C55 1.379(4)
C56 H56 0.9300
C60 C61 1.378(4)
C61 C62 1.370(5)
C61 H61 0.9300
C62 C63 1.370(5)
C62 H62 0.9300
C54 C55 1.370(5)
C54 C53 1.372(4)
C54 H54 0.9300
C63 H63 0.9300
C55 H55 0.9300
C53 H53 0.9300
C66 H66A 0.9600
C66 H66B 0.9600
C66 H66C 0.9600
N52 H90 0.88(4)
N53 H91 0.82(3)

loop_
_geom_hbond_atom_site_label_D
_geom_hbond_atom_site_label_H
_geom_hbond_atom_site_label_A
_geom_hbond_distance_DH
_geom_hbond_distance_HA
_geom_hbond_distance_DA
_geom_hbond_angle_DHA
_geom_hbond_site_symmetry_A
N2 H40 O1 0.85(3) 2.01(3) 2.658(3) 133(3) .
N2 H40 Cl2 0.85(3) 2.49(3) 2.941(3) 114(2) .
N52 H90 O51 0.88(4) 2.01(4) 2.669(3) 131(3) .
N52 H90 Cl1 0.88(4) 2.47(3) 2.930(3) 113(3) .
N53 H91 O51 0.82(3) 2.12(3) 2.879(4) 155(3) 2_655
N3 H41 O1 0.84(3) 2.11(3) 2.905(4) 160(3) 2_646

loop_
_geom_torsion_atom_site_label_1
_geom_torsion_atom_site_label_2
_geom_torsion_atom_site_label_3
_geom_torsion_atom_site_label_4
_geom_torsion
C3 C2 C1 C6 -0.2(5)
C3 C2 C1 C7 179.1(3)
O1 C7 C1 C6 -173.2(3)
N1 C7 C1 C6 6.4(4)
O1 C7 C1 C2 7.5(4)
N1 C7 C1 C2 -172.8(3)
C14 C9 C10 C11 0.0(5)
N2 C9 C10 C11 -175.5(3)
C14 C9 C10 Cl2 178.9(2)
N2 C9 C10 Cl2 3.4(4)
C2 C1 C6 C5 -1.0(5)
C7 C1 C6 C5 179.8(3)
C1 C2 C3 C4 0.3(5)
C10 C9 C14 C13 0.7(5)
N2 C9 C14 C13 176.0(3)
C9 C14 C13 C12 -0.7(5)
C11 C12 C13 C14 -0.1(5)
C9 C10 C11 C12 -0.7(5)
Cl2 C10 C11 C12 -179.6(3)
C13 C12 C11 C10 0.8(5)
C2 C3 C4 C5 0.7(5)
C1 C6 C5 C4 2.0(5)
C3 C4 C5 C6 -1.8(5)
N3 C8 N1 C7 169.2(3)
N2 C8 N1 C7 -13.3(4)
O1 C7 N1 C8 -14.1(5)
C1 C7 N1 C8 166.3(3)
N3 C8 N2 C9 26.6(5)
N1 C8 N2 C9 -150.9(3)
C10 C9 N2 C8 -172.6(3)
C14 C9 N2 C8 12.3(5)
N1 C8 N3 C15 3.8(5)
N2 C8 N3 C15 -173.8(3)
C16 C15 N3 C8 -92.7(4)
C17 C15 N3 C8 143.9(3)
C53 C52 C51 C56 0.6(5)
C53 C52 C51 C57 -177.6(3)
O51 C57 C51 C52 -173.2(3)
N51 C57 C51 C52 6.9(4)
O51 C57 C51 C56 8.6(4)
N51 C57 C51 C56 -171.3(3)
C60 C59 C64 C63 2.4(5)
N52 C59 C64 C63 178.0(3)
C52 C51 C56 C55 -1.1(5)
C57 C51 C56 C55 177.2(3)
C64 C59 C60 C61 -1.1(5)
N52 C59 C60 C61 -177.0(3)
C64 C59 C60 Cl1 178.5(2)
N52 C59 C60 Cl1 2.6(4)
C59 C60 C61 C62 -1.0(5)
Cl1 C60 C61 C62 179.4(3)
C60 C61 C62 C63 1.8(5)
C61 C62 C63 C64 -0.4(5)
C59 C64 C63 C62 -1.7(5)
C53 C54 C55 C56 -0.2(5)
C51 C56 C55 C54 0.9(5)
C55 C54 C53 C52 -0.3(5)
C51 C52 C53 C54 0.0(5)
N53 C58 N51 C57 164.8(3)
N52 C58 N51 C57 -18.6(4)
O51 C57 N51 C58 -16.8(5)
C51 C57 N51 C58 163.2(3)
N51 C58 N52 C59 -156.2(3)
N53 C58 N52 C59 20.4(5)
C60 C59 N52 C58 -165.0(3)
C64 C59 N52 C58 19.5(5)
N51 C58 N53 C65 -1.4(4)
N52 C58 N53 C65 -178.1(3)
C67 C65 N53 C58 143.2(3)
C66 C65 N53 C58 -94.3(4)
